data_4074919
loop_
_publ_author_name
'Viciano, M\'onica'
'Poyatos, Macarena'
'Sana\'u, Mercedes'
'Peris, Eduardo'
'Rossin, Andrea'
'Ujaque, Gregori'
'Lled\'os, Agust\'i'

_publ_section_title
;
 C--H Oxidative Addition of Bisimidazolium Salts to Iridium and
 Rhodium Complexes, and N-Heterocyclic Carbene Generation. A Combined
 Experimental and Theoretical Study
;
_journal_coden_ASTM ORGND7
_journal_issue 5
_journal_name_full Organometallics
_journal_page_first 1120
_journal_page_last 1134
_journal_paper_doi 10.1021/om051004l
_journal_volume 25
_journal_year 2006
_chemical_formula_sum 'C25 H37 F6 Ir N4 P'
_chemical_formula_weight 730.76
_space_group_IT_number 2
_symmetry_cell_setting triclinic
_symmetry_space_group_name_Hall '-P 1'
_symmetry_space_group_name_H-M 'P -1'
_atom_sites_solution_hydrogens geom
_atom_sites_solution_primary direct
_atom_sites_solution_secondary difmap
_audit_creation_method SHELXL-97
_cell_angle_alpha 76.296(3)
_cell_angle_beta 80.230(4)
_cell_angle_gamma 70.657(3)
_cell_formula_units_Z 2
_cell_length_a 8.7176(13)
_cell_length_b 11.7660(18)
_cell_length_c 17.981(3)
_cell_measurement_reflns_used 3356
_cell_measurement_temperature 273(2)
_cell_measurement_theta_max 22.80
_cell_measurement_theta_min 2.34
_cell_volume 1682.3(5)
_computing_cell_refinement 'Bruker SMART'
_computing_data_collection 'Bruker SMART'
_computing_data_reduction 'Bruker SAINT'
_computing_molecular_graphics 'Bruker SHELXTL'
_computing_publication_material 'Bruker SHELXTL'
_computing_structure_refinement 'SHELXL-97 (Sheldrick, 1997)'
_computing_structure_solution 'SHELXS-97 (Sheldrick, 1990)'
_diffrn_ambient_temperature 273(2)
_diffrn_measured_fraction_theta_full 0.941
_diffrn_measured_fraction_theta_max 0.941
_diffrn_measurement_device_type 'CCD area detector'
_diffrn_measurement_method 'phi and omega scans'
_diffrn_radiation_monochromator graphite
_diffrn_radiation_source 'fine-focus sealed tube'
_diffrn_radiation_type MoK\a
_diffrn_radiation_wavelength 0.71073
_diffrn_reflns_av_R_equivalents 0.1203
_diffrn_reflns_av_sigmaI/netI 0.1731
_diffrn_reflns_limit_h_max 12
_diffrn_reflns_limit_h_min -12
_diffrn_reflns_limit_k_max 16
_diffrn_reflns_limit_k_min -16
_diffrn_reflns_limit_l_max 25
_diffrn_reflns_limit_l_min -24
_diffrn_reflns_number 13942
_diffrn_reflns_theta_full 30.59
_diffrn_reflns_theta_max 30.59
_diffrn_reflns_theta_min 1.17
_exptl_absorpt_coefficient_mu 4.067
_exptl_absorpt_correction_type none
_exptl_crystal_density_diffrn 1.443
_exptl_crystal_density_meas 0
_exptl_crystal_density_method 'not measured'
_exptl_crystal_F_000 722
_refine_diff_density_max 1.806
_refine_diff_density_min -2.277
_refine_diff_density_rms 0.262
_refine_ls_extinction_method none
_refine_ls_goodness_of_fit_ref 0.952
_refine_ls_hydrogen_treatment mixed
_refine_ls_matrix_type full
_refine_ls_number_parameters 334
_refine_ls_number_reflns 9753
_refine_ls_number_restraints 0
_refine_ls_restrained_S_all 0.952
_refine_ls_R_factor_all 0.1728
_refine_ls_R_factor_gt 0.0759
_refine_ls_shift/su_max 0.005
_refine_ls_shift/su_mean 0.001
_refine_ls_structure_factor_coef Fsqd
_refine_ls_weighting_details 'calc w=1/[\s^2^(Fo^2^)+(0.1165P)^2^+0.0000P] where P=(Fo^2^+2Fc^2^)/3'
_refine_ls_weighting_scheme calc
_refine_ls_wR_factor_gt 0.1861
_refine_ls_wR_factor_ref 0.2300
_reflns_number_gt 4598
_reflns_number_total 9753
_reflns_threshold_expression >2sigma(I)
_cod_data_source_file om051004lsi20051122_052212.cif
_cod_data_source_block p-1
_cod_depositor_comments
;
The following automatic conversions were performed:

'_symmetry_cell_setting' value 'Triclinic' changed to 'triclinic'
according to /home/saulius/struct/CIF-dictionaries/cif_core.dic
dictionary named 'cif_core.dic' version 2.4.1 from 2010-06-29.

Automatic conversion script
Id: cif_fix_values 1715 2011-07-08 13:25:40Z adriana 
;
_cod_original_cell_volume 1682.3(4)
_cod_original_sg_symbol_H-M P-1
_cod_database_code 4074919

loop_
_symmetry_equiv_pos_as_xyz
'x, y, z'
'-x, -y, -z'

loop_
_atom_site_label
_atom_site_type_symbol
_atom_site_fract_x
_atom_site_fract_y
_atom_site_fract_z
_atom_site_U_iso_or_equiv
_atom_site_adp_type
_atom_site_occupancy
_atom_site_symmetry_multiplicity
_atom_site_calc_flag
_atom_site_refinement_flags
Ir1 Ir 0.14138(5) 0.37250(4) 0.25065(2) 0.05420(19) Uani 1 1 d .
P1 P 0.4086(4) 0.8578(3) 0.38526(19) 0.0601(7) Uani 1 1 d .
F4 F 0.5984(9) 0.7908(9) 0.3810(6) 0.114(3) Uani 1 1 d .
F2 F 0.2208(11) 0.9231(12) 0.3876(9) 0.155(5) Uani 1 1 d .
F3 F 0.4014(14) 0.8244(12) 0.3052(6) 0.142(4) Uani 1 1 d .
F6 F 0.4113(14) 0.8827(11) 0.4684(6) 0.139(4) Uani 1 1 d .
F5 F 0.3751(16) 0.7320(10) 0.4211(8) 0.156(5) Uani 1 1 d .
F1 F 0.4356(15) 0.9832(8) 0.3491(8) 0.148(4) Uani 1 1 d .
N1 N 0.1920(11) 0.5290(8) 0.3546(5) 0.055(2) Uani 1 1 d .
N2 N 0.2163(12) 0.3431(8) 0.4150(5) 0.060(2) Uani 1 1 d .
N3 N -0.1430(13) 0.3202(9) 0.3612(5) 0.065(2) Uani 1 1 d .
N4 N -0.2246(10) 0.4993(8) 0.2949(6) 0.060(2) Uani 1 1 d .
C4 C 0.1624(15) 0.6395(11) 0.2955(7) 0.063(3) Uani 1 1 d .
H4A H 0.1379 0.6218 0.2496 0.075 Uiso 1 1 calc R
H4B H 0.2609 0.6641 0.2826 0.075 Uiso 1 1 calc R
C5 C 0.2230(15) 0.5203(11) 0.4292(7) 0.066(3) Uani 1 1 d .
H5A H 0.2335 0.5828 0.4495 0.079 Uiso 1 1 calc R
C13 C -0.0889(14) 0.3996(10) 0.3048(6) 0.060(3) Uani 1 1 d .
C3 C 0.0203(15) 0.7469(10) 0.3206(7) 0.065(3) Uani 1 1 d .
H3A H 0.0463 0.7676 0.3650 0.078 Uiso 1 1 calc R
H3B H -0.0779 0.7220 0.3352 0.078 Uiso 1 1 calc R
C9 C 0.0695(16) 0.1875(12) 0.4573(7) 0.072(3) Uani 1 1 d .
H9A H 0.0340 0.1669 0.5090 0.087 Uiso 1 1 calc R
C10 C -0.0353(17) 0.1956(10) 0.3938(8) 0.076(4) Uani 1 1 d .
H10A H 0.0378 0.1624 0.3517 0.091 Uiso 1 1 calc R
H10B H -0.1037 0.1428 0.4145 0.091 Uiso 1 1 calc R
C19 C 0.1098(18) 0.2608(12) 0.1811(8) 0.077(4) Uani 1 1 d .
H19A H 0.0051 0.2443 0.1982 0.093 Uiso 1 1 calc R
C8 C 0.2244(16) 0.2129(10) 0.4342(7) 0.072(3) Uani 1 1 d .
H8A H 0.2767 0.1763 0.3898 0.086 Uiso 1 1 calc R
H8B H 0.2939 0.1723 0.4756 0.086 Uiso 1 1 calc R
C23 C 0.3646(16) 0.4028(14) 0.1842(10) 0.093(5) Uani 1 1 d .
H23A H 0.4169 0.4473 0.2065 0.112 Uiso 1 1 calc R
C18 C 0.0815(18) 0.3776(13) 0.1393(7) 0.079(4) Uani 1 1 d .
H18A H -0.0331 0.4207 0.1305 0.095 Uiso 1 1 calc R
C7 C 0.1904(13) 0.4181(10) 0.3447(6) 0.055(3) Uani 1 1 d .
C6 C 0.2348(16) 0.4075(11) 0.4659(7) 0.071(3) Uani 1 1 d .
H6A H 0.2527 0.3765 0.5174 0.085 Uiso 1 1 calc R
C14 C -0.2302(14) 0.6131(10) 0.2361(7) 0.064(3) Uani 1 1 d .
H14A H -0.1238 0.6042 0.2071 0.076 Uiso 1 1 calc R
H14B H -0.2552 0.6819 0.2617 0.076 Uiso 1 1 calc R
C12 C -0.3493(15) 0.4819(14) 0.3475(8) 0.081(4) Uani 1 1 d .
H12A H -0.4514 0.5396 0.3530 0.097 Uiso 1 1 calc R
C11 C -0.3041(17) 0.3702(15) 0.3898(8) 0.085(4) Uani 1 1 d .
H11A H -0.3658 0.3334 0.4296 0.102 Uiso 1 1 calc R
C2 C -0.011(2) 0.8614(13) 0.2544(9) 0.097(5) Uani 1 1 d .
H2A H 0.0907 0.8794 0.2347 0.116 Uiso 1 1 calc R
H2B H -0.0524 0.8445 0.2127 0.116 Uiso 1 1 calc R
C15 C -0.3575(17) 0.6394(16) 0.1814(8) 0.093(5) Uani 1 1 d .
H15A H -0.4636 0.6453 0.2103 0.111 Uiso 1 1 calc R
H15B H -0.3301 0.5726 0.1538 0.111 Uiso 1 1 calc R
C22 C 0.3960(18) 0.2765(15) 0.2177(10) 0.102(5) Uani 1 1 d .
H22A H 0.4667 0.2473 0.2596 0.122 Uiso 1 1 calc R
C1 C -0.134(2) 0.9715(13) 0.2829(12) 0.119(6) Uani 1 1 d .
H1A H -0.1515 1.0415 0.2415 0.179 Uiso 1 1 calc R
H1B H -0.0923 0.9887 0.3238 0.179 Uiso 1 1 calc R
H1C H -0.2351 0.9542 0.3015 0.179 Uiso 1 1 calc R
C21 C 0.399(3) 0.1740(14) 0.1732(10) 0.131(8) Uani 1 1 d .
H21A H 0.4356 0.1987 0.1196 0.158 Uiso 1 1 calc R
H21B H 0.4799 0.0984 0.1936 0.158 Uiso 1 1 calc R
C16 C -0.365(2) 0.763(2) 0.1228(11) 0.165(11) Uani 1 1 d .
H16A H -0.2850 0.8013 0.1160 0.198 Uiso 1 1 calc R
C24 C 0.330(2) 0.4568(18) 0.0985(11) 0.113(6) Uani 1 1 d .
H24A H 0.3839 0.5089 0.0659 0.136 Uiso 1 1 calc R
C25 C 0.211(3) 0.4205(18) 0.0743(9) 0.137(8) Uani 1 1 d .
H25A H 0.2665 0.3536 0.0472 0.164 Uiso 1 1 calc R
H25B H 0.1508 0.4887 0.0376 0.164 Uiso 1 1 calc R
C20 C 0.236(3) 0.1463(18) 0.1769(12) 0.122(7) Uani 1 1 d .
H20A H 0.2325 0.1170 0.1314 0.146 Uiso 1 1 calc R
H20B H 0.2241 0.0844 0.2220 0.146 Uiso 1 1 calc R
C17 C -0.503(3) 0.809(3) 0.0816(19) 0.27(2) Uani 1 1 d .
H17A H -0.5019 0.8869 0.0491 0.401 Uiso 1 1 calc R
H17B H -0.5999 0.8208 0.1169 0.401 Uiso 1 1 calc R
H17C H -0.5005 0.7528 0.0505 0.401 Uiso 1 1 calc R

loop_
_atom_site_aniso_label
_atom_site_aniso_U_11
_atom_site_aniso_U_22
_atom_site_aniso_U_33
_atom_site_aniso_U_23
_atom_site_aniso_U_13
_atom_site_aniso_U_12
Ir1 0.0575(3) 0.0492(3) 0.0495(3) -0.01788(17) 0.00369(18) -0.00656(18)
P1 0.0585(17) 0.0446(15) 0.0737(19) -0.0122(13) -0.0086(15) -0.0096(12)
F4 0.059(5) 0.107(7) 0.152(9) -0.020(6) -0.006(5) 0.000(4)
F2 0.066(5) 0.167(10) 0.238(14) -0.109(10) -0.021(7) 0.010(6)
F3 0.144(9) 0.168(10) 0.111(8) -0.082(8) -0.006(7) -0.007(8)
F6 0.158(10) 0.171(11) 0.093(7) -0.062(7) -0.019(7) -0.029(8)
F5 0.198(12) 0.093(7) 0.182(11) -0.014(7) 0.038(9) -0.090(8)
F1 0.169(10) 0.054(5) 0.198(12) -0.006(6) 0.005(9) -0.029(6)
N1 0.054(5) 0.048(5) 0.065(6) -0.019(4) -0.003(4) -0.013(4)
N2 0.071(6) 0.054(5) 0.054(5) -0.016(4) -0.012(5) -0.013(4)
N3 0.076(7) 0.064(6) 0.051(5) -0.003(4) -0.004(5) -0.022(5)
N4 0.045(5) 0.058(5) 0.069(6) -0.016(4) 0.000(4) -0.008(4)
C4 0.064(7) 0.066(7) 0.060(7) -0.018(5) 0.002(5) -0.022(6)
C5 0.070(7) 0.059(7) 0.073(8) -0.024(6) -0.022(6) -0.012(6)
C13 0.073(8) 0.057(6) 0.039(5) -0.004(5) -0.004(5) -0.011(6)
C3 0.069(7) 0.055(7) 0.068(7) -0.008(5) -0.009(6) -0.017(6)
C9 0.077(8) 0.077(8) 0.060(7) -0.016(6) 0.005(6) -0.022(7)
C10 0.107(10) 0.044(6) 0.076(8) -0.009(6) 0.000(7) -0.028(7)
C19 0.092(9) 0.062(8) 0.076(8) -0.034(7) -0.010(7) -0.004(7)
C8 0.084(9) 0.050(7) 0.066(7) -0.007(5) -0.018(7) 0.001(6)
C23 0.054(7) 0.082(10) 0.110(12) -0.014(8) 0.044(8) -0.007(7)
C18 0.093(10) 0.087(10) 0.047(7) -0.017(6) -0.022(7) -0.005(7)
C7 0.053(6) 0.051(6) 0.057(6) -0.024(5) 0.003(5) -0.004(5)
C6 0.082(8) 0.065(8) 0.064(7) -0.023(6) -0.024(6) -0.005(6)
C14 0.069(7) 0.054(6) 0.067(7) -0.013(5) -0.005(6) -0.017(5)
C12 0.048(7) 0.104(11) 0.070(8) -0.009(8) 0.007(6) -0.006(7)
C11 0.071(9) 0.108(12) 0.065(8) -0.009(8) 0.005(7) -0.023(8)
C2 0.113(12) 0.073(9) 0.100(11) -0.001(8) -0.019(9) -0.030(9)
C15 0.061(8) 0.125(13) 0.071(9) 0.008(8) -0.008(7) -0.017(8)
C22 0.078(9) 0.102(12) 0.111(12) -0.060(10) 0.045(9) -0.007(8)
C1 0.108(13) 0.060(9) 0.169(18) 0.011(10) -0.028(12) -0.014(8)
C21 0.170(19) 0.059(9) 0.106(13) -0.028(8) 0.044(13) 0.024(10)
C16 0.093(13) 0.23(3) 0.114(15) 0.080(16) -0.028(11) -0.049(15)
C24 0.121(14) 0.104(13) 0.082(11) 0.004(10) 0.023(10) -0.024(11)
C25 0.25(3) 0.098(13) 0.059(10) -0.017(9) -0.028(13) -0.035(16)
C20 0.150(17) 0.109(14) 0.113(14) -0.063(11) -0.036(13) -0.008(13)
C17 0.14(2) 0.28(4) 0.23(3) 0.11(3) 0.00(2) 0.03(2)

loop_
_atom_type_symbol
_atom_type_description
_atom_type_scat_dispersion_real
_atom_type_scat_dispersion_imag
_atom_type_scat_source
C C 0.0033 0.0016 'International Tables Vol C Tables 4.2.6.8 and 6.1.1.4'
H H 0.0000 0.0000 'International Tables Vol C Tables 4.2.6.8 and 6.1.1.4'
N N 0.0061 0.0033 'International Tables Vol C Tables 4.2.6.8 and 6.1.1.4'
F F 0.0171 0.0103 'International Tables Vol C Tables 4.2.6.8 and 6.1.1.4'
P P 0.1023 0.0942 'International Tables Vol C Tables 4.2.6.8 and 6.1.1.4'
Ir Ir -1.4442 7.9887 'International Tables Vol C Tables 4.2.6.8 and 6.1.1.4'

loop_
_geom_angle_atom_site_label_1
_geom_angle_atom_site_label_2
_geom_angle_atom_site_label_3
_geom_angle
C13 Ir1 C7 84.5(4)
C13 Ir1 C19 93.4(5)
C7 Ir1 C19 158.6(5)
C13 Ir1 C18 96.9(5)
C7 Ir1 C18 164.0(5)
C19 Ir1 C18 37.4(5)
C13 Ir1 C22 158.9(6)
C7 Ir1 C22 94.6(6)
C19 Ir1 C22 79.7(6)
C18 Ir1 C22 89.7(6)
C13 Ir1 C23 163.0(5)
C7 Ir1 C23 91.8(6)
C19 Ir1 C23 95.9(6)
C18 Ir1 C23 82.2(7)
C22 Ir1 C23 37.8(6)
F1 P1 F2 88.6(7)
F1 P1 F5 178.0(8)
F2 P1 F5 89.6(8)
F1 P1 F4 91.6(6)
F2 P1 F4 178.6(7)
F5 P1 F4 90.2(6)
F1 P1 F3 94.9(8)
F2 P1 F3 88.4(6)
F5 P1 F3 84.3(7)
F4 P1 F3 90.2(6)
F1 P1 F6 89.2(7)
F2 P1 F6 91.0(6)
F5 P1 F6 91.5(7)
F4 P1 F6 90.4(6)
F3 P1 F6 175.8(7)
C7 N1 C5 110.0(9)
C7 N1 C4 124.4(9)
C5 N1 C4 125.5(9)
C7 N2 C6 109.9(10)
C7 N2 C8 125.6(9)
C6 N2 C8 124.6(10)
C13 N3 C11 112.7(11)
C13 N3 C10 122.8(10)
C11 N3 C10 124.2(10)
C12 N4 C13 110.6(10)
C12 N4 C14 125.3(10)
C13 N4 C14 124.1(9)
N1 C4 C3 112.8(9)
C6 C5 N1 107.3(10)
N3 C13 N4 102.7(10)
N3 C13 Ir1 127.0(9)
N4 C13 Ir1 130.2(8)
C4 C3 C2 110.9(11)
C8 C9 C10 118.4(11)
N3 C10 C9 117.1(10)
C18 C19 C20 134.5(16)
C18 C19 Ir1 71.8(7)
C20 C19 Ir1 117.1(11)
C9 C8 N2 116.0(10)
C22 C23 C24 123.4(17)
C22 C23 Ir1 70.7(8)
C24 C23 Ir1 108.7(11)
C19 C18 C25 123.5(14)
C19 C18 Ir1 70.8(7)
C25 C18 Ir1 110.3(11)
N1 C7 N2 104.6(9)
N1 C7 Ir1 129.2(8)
N2 C7 Ir1 126.1(8)
C5 C6 N2 108.2(11)
N4 C14 C15 111.6(10)
C11 C12 N4 109.6(12)
C12 C11 N3 104.1(11)
C1 C2 C3 110.5(13)
C14 C15 C16 110.0(14)
C23 C22 C21 124.3(17)
C23 C22 Ir1 71.5(7)
C21 C22 Ir1 108.1(12)
C20 C21 C22 116.7(12)
C17 C16 C15 114(2)
C25 C24 C23 114.7(15)
C24 C25 C18 117.1(14)
C19 C20 C21 105.7(15)

loop_
_geom_bond_atom_site_label_1
_geom_bond_atom_site_label_2
_geom_bond_distance
Ir1 C13 2.034(11)
Ir1 C7 2.039(11)
Ir1 C19 2.122(12)
Ir1 C18 2.136(12)
Ir1 C22 2.183(13)
Ir1 C23 2.193(12)
P1 F1 1.542(9)
P1 F2 1.559(9)
P1 F5 1.569(9)
P1 F4 1.577(8)
P1 F3 1.596(10)
P1 F6 1.596(10)
N1 C7 1.361(13)
N1 C5 1.387(14)
N1 C4 1.450(15)
N2 C7 1.365(15)
N2 C6 1.377(14)
N2 C8 1.469(14)
N3 C13 1.344(14)
N3 C11 1.390(16)
N3 C10 1.497(16)
N4 C12 1.351(15)
N4 C13 1.364(14)
N4 C14 1.488(14)
C4 C3 1.541(16)
C5 C6 1.314(17)
C3 C2 1.554(18)
C9 C8 1.450(17)
C9 C10 1.547(18)
C19 C18 1.365(19)
C19 C20 1.44(2)
C23 C22 1.42(2)
C23 C24 1.56(3)
C18 C25 1.59(3)
C14 C15 1.515(17)
C12 C11 1.322(19)
C2 C1 1.52(2)
C15 C16 1.57(2)
C22 C21 1.59(2)
C21 C20 1.54(3)
C16 C17 1.40(3)
C24 C25 1.41(3)

loop_
_geom_torsion_atom_site_label_1
_geom_torsion_atom_site_label_2
_geom_torsion_atom_site_label_3
_geom_torsion_atom_site_label_4
_geom_torsion
C7 N1 C4 C3 123.3(11)
C5 N1 C4 C3 -55.5(15)
C7 N1 C5 C6 -2.1(13)
C4 N1 C5 C6 176.8(11)
C11 N3 C13 N4 -3.9(14)
C10 N3 C13 N4 -178.9(10)
C11 N3 C13 Ir1 175.6(9)
C10 N3 C13 Ir1 0.6(16)
C12 N4 C13 N3 4.5(13)
C14 N4 C13 N3 -178.0(10)
C12 N4 C13 Ir1 -175.0(9)
C14 N4 C13 Ir1 2.5(17)
C7 Ir1 C13 N3 -81.3(10)
C19 Ir1 C13 N3 77.4(11)
C18 Ir1 C13 N3 114.8(11)
C22 Ir1 C13 N3 7(2)
C23 Ir1 C13 N3 -159.3(18)
C7 Ir1 C13 N4 98.1(11)
C19 Ir1 C13 N4 -103.2(11)
C18 Ir1 C13 N4 -65.9(11)
C22 Ir1 C13 N4 -173.2(14)
C23 Ir1 C13 N4 20(2)
N1 C4 C3 C2 -177.7(11)
C13 N3 C10 C9 83.5(14)
C11 N3 C10 C9 -90.9(15)
C8 C9 C10 N3 -83.5(14)
C13 Ir1 C19 C18 96.8(9)
C7 Ir1 C19 C18 -179.4(11)
C22 Ir1 C19 C18 -103.3(10)
C23 Ir1 C19 C18 -69.0(10)
C13 Ir1 C19 C20 -131.8(14)
C7 Ir1 C19 C20 -48(2)
C18 Ir1 C19 C20 131.4(19)
C22 Ir1 C19 C20 28.1(14)
C23 Ir1 C19 C20 62.4(15)
C10 C9 C8 N2 81.8(14)
C7 N2 C8 C9 -86.1(15)
C6 N2 C8 C9 94.3(14)
C13 Ir1 C23 C22 172.3(15)
C7 Ir1 C23 C22 95.3(11)
C19 Ir1 C23 C22 -64.7(11)
C18 Ir1 C23 C22 -99.6(11)
C13 Ir1 C23 C24 -68(2)
C7 Ir1 C23 C24 -144.9(12)
C19 Ir1 C23 C24 55.1(12)
C18 Ir1 C23 C24 20.2(12)
C22 Ir1 C23 C24 119.8(18)
C20 C19 C18 C25 -8(3)
Ir1 C19 C18 C25 102.2(14)
C20 C19 C18 Ir1 -110.5(18)
C13 Ir1 C18 C19 -86.7(9)
C7 Ir1 C18 C19 179.2(14)
C22 Ir1 C18 C19 73.3(10)
C23 Ir1 C18 C19 110.5(9)
C13 Ir1 C18 C25 153.8(11)
C7 Ir1 C18 C25 60(2)
C19 Ir1 C18 C25 -119.6(15)
C22 Ir1 C18 C25 -46.3(12)
C23 Ir1 C18 C25 -9.1(11)
C5 N1 C7 N2 1.7(12)
C4 N1 C7 N2 -177.3(10)
C5 N1 C7 Ir1 176.8(8)
C4 N1 C7 Ir1 -2.2(15)
C6 N2 C7 N1 -0.6(12)
C8 N2 C7 N1 179.7(10)
C6 N2 C7 Ir1 -176.0(8)
C8 N2 C7 Ir1 4.4(16)
C13 Ir1 C7 N1 -95.8(10)
C19 Ir1 C7 N1 178.8(12)
C18 Ir1 C7 N1 0(2)
C22 Ir1 C7 N1 105.3(10)
C23 Ir1 C7 N1 67.6(10)
C13 Ir1 C7 N2 78.4(10)
C19 Ir1 C7 N2 -7.0(19)
C18 Ir1 C7 N2 174.2(15)
C22 Ir1 C7 N2 -80.5(10)
C23 Ir1 C7 N2 -118.2(10)
N1 C5 C6 N2 1.7(14)
C7 N2 C6 C5 -0.7(14)
C8 N2 C6 C5 179.0(11)
C12 N4 C14 C15 -61.9(16)
C13 N4 C14 C15 121.0(13)
C13 N4 C12 C11 -3.6(16)
C14 N4 C12 C11 178.9(12)
N4 C12 C11 N3 1.0(16)
C13 N3 C11 C12 1.9(16)
C10 N3 C11 C12 176.8(12)
C4 C3 C2 C1 -171.9(12)
N4 C14 C15 C16 177.5(13)
C24 C23 C22 C21 0(2)
Ir1 C23 C22 C21 99.7(15)
C24 C23 C22 Ir1 -100.1(14)
C13 Ir1 C22 C23 -173.7(12)
C7 Ir1 C22 C23 -86.9(11)
C19 Ir1 C22 C23 113.9(12)
C18 Ir1 C22 C23 77.7(12)
C13 Ir1 C22 C21 65(2)
C7 Ir1 C22 C21 152.0(11)
C19 Ir1 C22 C21 -7.2(11)
C18 Ir1 C22 C21 -43.4(12)
C23 Ir1 C22 C21 -121.1(18)
C23 C22 C21 C20 -91.4(19)
Ir1 C22 C21 C20 -12(2)
C14 C15 C16 C17 -166(2)
C22 C23 C24 C25 49(2)
Ir1 C23 C24 C25 -29(2)
C23 C24 C25 C18 23(3)
C19 C18 C25 C24 -85(2)
Ir1 C18 C25 C24 -5(2)
C18 C19 C20 C21 51(2)
Ir1 C19 C20 C21 -39.7(19)
C22 C21 C20 C19 32(2)
